data_7021361
loop_
_publ_author_name
'Funasako, Yusuke'
'Inagaki, Takashi'
'Mochida, Tomoyuki'
'Sakurai, Toshihiro'
'Ohta, Hitoshi'
'Furukawa, Ko'
'Nakamura, Toshikazu'

_publ_section_title
;
 Organometallic ionic liquids from alkyloctamethylferrocenium cations:
 thermal properties, crystal structures, and magnetic properties.
;
_journal_issue 23
_journal_name_full 'Dalton transactions (Cambridge, England : 2003)'
_journal_page_first 8317
_journal_page_last 8327
_journal_paper_doi 10.1039/c3dt00084b
_journal_volume 42
_journal_year 2013
_chemical_formula_moiety 'C24 H38 Fe, N O3'
_chemical_formula_sum 'C24 H38 Fe N O3'
_chemical_formula_weight 444.40
_chemical_name_systematic
;
?
;
_space_group_IT_number 14
_symmetry_cell_setting monoclinic
_symmetry_space_group_name_Hall '-P 2ybc'
_symmetry_space_group_name_H-M 'P 1 21/c 1'
_atom_sites_solution_hydrogens geom
_atom_sites_solution_primary direct
_atom_sites_solution_secondary difmap
_audit_creation_method SHELXL-97
_cell_angle_alpha 90.00
_cell_angle_beta 115.567(4)
_cell_angle_gamma 90.00
_cell_formula_units_Z 4
_cell_length_a 17.982(5)
_cell_length_b 8.762(2)
_cell_length_c 17.319(5)
_cell_measurement_reflns_used 4651
_cell_measurement_temperature 173
_cell_measurement_theta_max 51.144
_cell_measurement_theta_min 5.054
_cell_volume 2461.6(11)
_computing_cell_refinement 'APEX2 (Bruker AXS, 2006)'
_computing_data_collection 'APEX2 (Bruker AXS, 2006)'
_computing_data_reduction 'SAINT (Bruker AXS, 2004)'
_computing_molecular_graphics 'XSHEL (Bruker AXS,2002)'
_computing_publication_material 'XCIF (Bruker AXS, 2001)'
_computing_structure_refinement 'SHELXL-97 (Sheldrick, 1997)'
_computing_structure_solution 'SHELXS-97 (Sheldrick, 1997)'
_diffrn_ambient_temperature 173
_diffrn_detector_area_resol_mean 8.333
_diffrn_measured_fraction_theta_full 0.993
_diffrn_measured_fraction_theta_max 0.993
_diffrn_measurement_device_type 'Bruker APEXII CCD area detector'
_diffrn_measurement_method 'phi and omega scans'
_diffrn_radiation_monochromator 'Bruker Helios multilayer confocal mmirror'
_diffrn_radiation_source 'Bruker TXS fine-focus rotating anode'
_diffrn_radiation_type MoK\a
_diffrn_radiation_wavelength 0.71073
_diffrn_reflns_av_R_equivalents 0.0576
_diffrn_reflns_av_sigmaI/netI 0.0665
_diffrn_reflns_limit_h_max 21
_diffrn_reflns_limit_h_min -21
_diffrn_reflns_limit_k_max 10
_diffrn_reflns_limit_k_min -7
_diffrn_reflns_limit_l_max 20
_diffrn_reflns_limit_l_min -20
_diffrn_reflns_number 11578
_diffrn_reflns_theta_full 25.02
_diffrn_reflns_theta_max 25.02
_diffrn_reflns_theta_min 2.36
_exptl_absorpt_coefficient_mu 0.635
_exptl_absorpt_correction_T_max 0.9874
_exptl_absorpt_correction_T_min 0.6830
_exptl_absorpt_correction_type empirical
_exptl_absorpt_process_details
;
SADABS Sheldrick 1996
;
_exptl_crystal_colour green
_exptl_crystal_density_diffrn 1.199
_exptl_crystal_density_method 'not measured'
_exptl_crystal_description plate
_exptl_crystal_F_000 956
_exptl_crystal_size_max 0.65
_exptl_crystal_size_mid 0.36
_exptl_crystal_size_min 0.02
_refine_diff_density_max 0.444
_refine_diff_density_min -0.779
_refine_diff_density_rms 0.077
_refine_ls_extinction_method none
_refine_ls_goodness_of_fit_ref 0.972
_refine_ls_hydrogen_treatment constr
_refine_ls_matrix_type full
_refine_ls_number_parameters 271
_refine_ls_number_reflns 4324
_refine_ls_number_restraints 0
_refine_ls_restrained_S_all 0.972
_refine_ls_R_factor_all 0.0808
_refine_ls_R_factor_gt 0.0584
_refine_ls_shift/su_max 0.035
_refine_ls_shift/su_mean 0.003
_refine_ls_structure_factor_coef Fsqd
_refine_ls_weighting_details
;
calc w=1/[\s^2^(Fo^2^)+(0.0204P)^2^+7.9805P] where
P=(Fo^2^+2Fc^2^)/3
;
_refine_ls_weighting_scheme calc
_refine_ls_wR_factor_gt 0.1196
_refine_ls_wR_factor_ref 0.1296
_reflns_number_gt 3189
_reflns_number_total 4324
_reflns_threshold_expression >2\s(I)
_cod_data_source_file c3dt00084b.txt
_cod_data_source_block '[C6Fc]NO3'
_cod_depositor_comments
;
The following automatic conversions were performed:

'_symmetry_cell_setting' value 'Monoclinic' changed to 'monoclinic'
according to /home/saulius/struct/CIF-dictionaries/cif_core.dic
dictionary named 'cif_core.dic' version 2.4.2 from 2011-04-26.

Automatic conversion script
Id: cif_fix_values 1891 2012-01-12 08:04:46Z andrius 
;
_cod_original_sg_symbol_H-M 'P 21/c'
_cod_database_code 7021361

loop_
_symmetry_equiv_pos_as_xyz
'x, y, z'
'-x, y+1/2, -z+1/2'
'-x, -y, -z'
'x, -y-1/2, z-1/2'

loop_
_atom_site_label
_atom_site_type_symbol
_atom_site_fract_x
_atom_site_fract_y
_atom_site_fract_z
_atom_site_U_iso_or_equiv
_atom_site_adp_type
_atom_site_occupancy
_atom_site_symmetry_multiplicity
_atom_site_calc_flag
_atom_site_refinement_flags
C1 C 0.8157(2) 0.6875(4) 0.1887(2) 0.0295(9) Uani 1 1 d .
C2 C 0.7972(2) 0.6950(5) 0.2627(2) 0.0312(9) Uani 1 1 d .
C3 C 0.7826(2) 0.8556(5) 0.2762(2) 0.0301(9) Uani 1 1 d .
C4 C 0.7915(2) 0.9459(5) 0.2098(3) 0.0311(9) Uani 1 1 d .
C5 C 0.8122(2) 0.8413(5) 0.1563(2) 0.0303(9) Uani 1 1 d .
C6 C 0.5993(2) 0.6163(5) 0.0907(2) 0.0283(9) Uani 1 1 d .
C7 C 0.5776(2) 0.7109(5) 0.1475(2) 0.0322(9) Uani 1 1 d .
C8 C 0.5743(2) 0.8703(5) 0.1209(2) 0.0330(10) Uani 1 1 d .
C9 C 0.5942(2) 0.8737(5) 0.0484(2) 0.0315(9) Uani 1 1 d .
H9 H 0.5973 0.9628 0.0187 0.038 Uiso 1 1 d R
C10 C 0.6089(2) 0.7176(5) 0.0286(2) 0.0302(9) Uani 1 1 d .
C11 C 0.7950(3) 0.5628(5) 0.3188(3) 0.0458(12) Uani 1 1 d .
H11A H 0.7861 0.4671 0.2868 0.069 Uiso 1 1 calc R
H11B H 0.7500 0.5784 0.3355 0.069 Uiso 1 1 calc R
H11C H 0.8475 0.5578 0.3702 0.069 Uiso 1 1 calc R
C12 C 0.7650(3) 0.9163(6) 0.3491(3) 0.0465(12) Uani 1 1 d .
H12A H 0.8171 0.9370 0.3990 0.070 Uiso 1 1 calc R
H12B H 0.7335 0.8402 0.3642 0.070 Uiso 1 1 calc R
H12C H 0.7329 1.0108 0.3309 0.070 Uiso 1 1 calc R
C13 C 0.7813(3) 1.1192(5) 0.1981(3) 0.0477(12) Uani 1 1 d .
H13A H 0.7438 1.1557 0.2216 0.072 Uiso 1 1 calc R
H13B H 0.7586 1.1440 0.1370 0.072 Uiso 1 1 calc R
H13C H 0.8351 1.1686 0.2283 0.072 Uiso 1 1 calc R
C14 C 0.8299(3) 0.8894(6) 0.0811(3) 0.0475(12) Uani 1 1 d .
H14A H 0.8870 0.9248 0.1026 0.071 Uiso 1 1 calc R
H14B H 0.7924 0.9722 0.0496 0.071 Uiso 1 1 calc R
H14C H 0.8215 0.8021 0.0429 0.071 Uiso 1 1 calc R
C15 C 0.6089(3) 0.4437(5) 0.0949(3) 0.0417(11) Uani 1 1 d .
H15A H 0.5560 0.3961 0.0580 0.063 Uiso 1 1 calc R
H15B H 0.6262 0.4093 0.1540 0.063 Uiso 1 1 calc R
H15C H 0.6505 0.4142 0.0754 0.063 Uiso 1 1 calc R
C16 C 0.5578(3) 0.6540(6) 0.2198(3) 0.0496(13) Uani 1 1 d .
H16A H 0.5809 0.7249 0.2683 0.074 Uiso 1 1 calc R
H16B H 0.5820 0.5526 0.2381 0.074 Uiso 1 1 calc R
H16C H 0.4979 0.6482 0.1996 0.074 Uiso 1 1 calc R
C17 C 0.5540(3) 1.0083(6) 0.1625(3) 0.0489(13) Uani 1 1 d .
H17A H 0.5685 1.1023 0.1415 0.073 Uiso 1 1 calc R
H17B H 0.5856 1.0023 0.2248 0.073 Uiso 1 1 calc R
H17C H 0.4949 1.0086 0.1479 0.073 Uiso 1 1 calc R
C18 C 0.6276(3) 0.6703(6) -0.0461(3) 0.0424(11) Uani 1 1 d .
H18A H 0.6667 0.5850 -0.0284 0.064 Uiso 1 1 calc R
H18B H 0.6518 0.7568 -0.0631 0.064 Uiso 1 1 calc R
H18C H 0.5765 0.6387 -0.0945 0.064 Uiso 1 1 calc R
C19 C 0.8383(2) 0.5441(5) 0.1537(3) 0.0411(11) Uani 1 1 d .
H19A H 0.8169 0.5526 0.0907 0.049 Uiso 1 1 calc R
H19B H 0.8122 0.4543 0.1664 0.049 Uiso 1 1 calc R
C20 C 0.9334(2) 0.5206(5) 0.1937(3) 0.0431(11) Uani 1 1 d .
H20A H 0.9543 0.5130 0.2567 0.052 Uiso 1 1 calc R
H20B H 0.9591 0.6114 0.1812 0.052 Uiso 1 1 calc R
C21 C 0.9605(3) 0.3759(6) 0.1604(3) 0.0508(13) Uani 1 1 d .
H21A H 1.0213 0.3683 0.1896 0.061 Uiso 1 1 calc R
H21B H 0.9377 0.2848 0.1765 0.061 Uiso 1 1 calc R
C24 C 0.9411(4) 0.2431(7) -0.0660(4) 0.088(2) Uani 1 1 d .
H24A H 0.8820 0.2200 -0.0933 0.131 Uiso 1 1 calc R
H24B H 0.9711 0.1647 -0.0816 0.131 Uiso 1 1 calc R
H24C H 0.9507 0.3431 -0.0853 0.131 Uiso 1 1 calc R
C22 C 0.9332(3) 0.3729(5) 0.0635(3) 0.0479(12) Uani 1 1 d .
H22A H 0.9472 0.4722 0.0458 0.058 Uiso 1 1 calc R
H22B H 0.8725 0.3617 0.0345 0.058 Uiso 1 1 calc R
C23 C 0.9720(3) 0.2452(6) 0.0325(4) 0.0637(15) Uani 1 1 d .
H23A H 0.9593 0.1457 0.0512 0.076 Uiso 1 1 calc R
H23B H 1.0327 0.2578 0.0598 0.076 Uiso 1 1 calc R
Fe1 Fe 0.69528(3) 0.78058(6) 0.15312(3) 0.02332(16) Uani 1 1 d .
N1 N 0.6776(2) 0.3065(5) 0.4065(3) 0.0472(10) Uani 1 1 d .
O1 O 0.6615(3) 0.2691(5) 0.3302(3) 0.0848(13) Uani 1 1 d .
O2 O 0.7145(4) 0.2157(6) 0.4671(3) 0.1149(18) Uani 1 1 d .
O3 O 0.6594(3) 0.4382(5) 0.4200(3) 0.0830(13) Uani 1 1 d .

loop_
_atom_site_aniso_label
_atom_site_aniso_U_11
_atom_site_aniso_U_22
_atom_site_aniso_U_33
_atom_site_aniso_U_23
_atom_site_aniso_U_13
_atom_site_aniso_U_12
C1 0.0231(19) 0.027(2) 0.034(2) 0.0003(18) 0.0081(17) -0.0002(17)
C2 0.0254(19) 0.032(3) 0.035(2) 0.0047(19) 0.0111(17) 0.0005(18)
C3 0.0239(19) 0.034(3) 0.028(2) -0.0008(18) 0.0072(16) -0.0049(18)
C4 0.026(2) 0.030(2) 0.036(2) -0.0012(19) 0.0126(17) -0.0013(18)
C5 0.0242(19) 0.034(2) 0.033(2) -0.0004(19) 0.0134(17) -0.0004(18)
C6 0.0249(19) 0.029(2) 0.027(2) -0.0008(18) 0.0082(16) -0.0008(17)
C7 0.0268(19) 0.045(3) 0.0247(19) 0.002(2) 0.0107(16) 0.000(2)
C8 0.025(2) 0.045(3) 0.026(2) 0.0019(19) 0.0083(16) 0.0077(19)
C9 0.032(2) 0.033(3) 0.028(2) 0.0043(18) 0.0112(17) 0.0046(18)
C10 0.0228(18) 0.042(2) 0.0245(19) 0.0030(19) 0.0087(15) -0.0021(19)
C11 0.040(2) 0.043(3) 0.043(3) 0.018(2) 0.007(2) 0.001(2)
C12 0.045(3) 0.059(3) 0.035(2) -0.011(2) 0.017(2) -0.002(2)
C13 0.049(3) 0.028(3) 0.068(3) 0.001(2) 0.027(2) -0.002(2)
C14 0.043(3) 0.060(3) 0.047(3) 0.007(2) 0.026(2) -0.004(2)
C15 0.035(2) 0.034(3) 0.050(3) -0.003(2) 0.013(2) -0.007(2)
C16 0.038(2) 0.080(4) 0.036(2) 0.005(2) 0.021(2) -0.011(2)
C17 0.041(3) 0.057(3) 0.049(3) -0.010(2) 0.018(2) 0.017(2)
C18 0.042(2) 0.059(3) 0.031(2) -0.006(2) 0.0196(19) -0.002(2)
C19 0.030(2) 0.033(3) 0.058(3) -0.006(2) 0.017(2) 0.0049(19)
C20 0.030(2) 0.050(3) 0.044(3) -0.001(2) 0.0099(19) 0.004(2)
C21 0.032(2) 0.057(3) 0.060(3) 0.008(3) 0.016(2) 0.017(2)
C24 0.101(5) 0.073(5) 0.106(5) -0.048(4) 0.061(4) -0.028(4)
C22 0.046(3) 0.035(3) 0.061(3) -0.007(2) 0.021(2) -0.001(2)
C23 0.051(3) 0.056(4) 0.093(4) -0.013(3) 0.039(3) 0.005(3)
Fe1 0.0225(3) 0.0237(3) 0.0241(3) 0.0008(3) 0.0104(2) 0.0005(2)
N1 0.048(2) 0.038(3) 0.056(3) -0.006(2) 0.023(2) -0.0025(19)
O1 0.113(3) 0.075(3) 0.069(3) -0.030(2) 0.041(2) -0.005(3)
O2 0.156(5) 0.084(3) 0.103(4) 0.037(3) 0.054(4) 0.025(3)
O3 0.089(3) 0.069(3) 0.084(3) -0.028(2) 0.030(2) 0.021(2)

loop_
_atom_type_symbol
_atom_type_description
_atom_type_scat_dispersion_real
_atom_type_scat_dispersion_imag
_atom_type_scat_source
C C 0.0033 0.0016 'International Tables Vol C Tables 4.2.6.8 and 6.1.1.4'
H H 0.0000 0.0000 'International Tables Vol C Tables 4.2.6.8 and 6.1.1.4'
Fe Fe 0.3463 0.8444 'International Tables Vol C Tables 4.2.6.8 and 6.1.1.4'
N N 0.0061 0.0033 'International Tables Vol C Tables 4.2.6.8 and 6.1.1.4'
O O 0.0106 0.0060 'International Tables Vol C Tables 4.2.6.8 and 6.1.1.4'

loop_
_geom_angle_atom_site_label_1
_geom_angle_atom_site_label_2
_geom_angle_atom_site_label_3
_geom_angle
C5 C1 C2 108.0(3)
C5 C1 C19 125.9(4)
C2 C1 C19 126.1(4)
C3 C2 C1 107.9(3)
C3 C2 C11 124.9(4)
C1 C2 C11 127.2(4)
C4 C3 C2 107.8(3)
C4 C3 C12 126.5(4)
C2 C3 C12 125.6(4)
C3 C4 C5 107.7(3)
C3 C4 C13 126.5(4)
C5 C4 C13 125.9(4)
C1 C5 C4 108.6(3)
C1 C5 C14 126.6(4)
C4 C5 C14 124.8(4)
C10 C6 C7 107.6(3)
C10 C6 C15 126.3(4)
C7 C6 C15 126.2(4)
C6 C7 C8 108.4(3)
C6 C7 C16 126.3(4)
C8 C7 C16 125.3(4)
C9 C8 C7 107.6(3)
C9 C8 C17 126.3(4)
C7 C8 C17 126.2(4)
C8 C9 C10 108.8(4)
C8 C9 H9 125.6
C10 C9 H9 125.6
C9 C10 C6 107.7(3)
C9 C10 C18 125.5(4)
C6 C10 C18 126.7(4)
C2 C11 H11A 109.5
C2 C11 H11B 109.5
H11A C11 H11B 109.5
C2 C11 H11C 109.5
H11A C11 H11C 109.5
H11B C11 H11C 109.5
C3 C12 H12A 109.5
C3 C12 H12B 109.5
H12A C12 H12B 109.5
C3 C12 H12C 109.5
H12A C12 H12C 109.5
H12B C12 H12C 109.5
C4 C13 H13A 109.5
C4 C13 H13B 109.5
H13A C13 H13B 109.5
C4 C13 H13C 109.5
H13A C13 H13C 109.5
H13B C13 H13C 109.5
C5 C14 H14A 109.5
C5 C14 H14B 109.5
H14A C14 H14B 109.5
C5 C14 H14C 109.5
H14A C14 H14C 109.5
H14B C14 H14C 109.5
C6 C15 H15A 109.5
C6 C15 H15B 109.5
H15A C15 H15B 109.5
C6 C15 H15C 109.5
H15A C15 H15C 109.5
H15B C15 H15C 109.5
C7 C16 H16A 109.5
C7 C16 H16B 109.5
H16A C16 H16B 109.5
C7 C16 H16C 109.5
H16A C16 H16C 109.5
H16B C16 H16C 109.5
C8 C17 H17A 109.5
C8 C17 H17B 109.5
H17A C17 H17B 109.5
C8 C17 H17C 109.5
H17A C17 H17C 109.5
H17B C17 H17C 109.5
C10 C18 H18A 109.5
C10 C18 H18B 109.5
H18A C18 H18B 109.5
C10 C18 H18C 109.5
H18A C18 H18C 109.5
H18B C18 H18C 109.5
C1 C19 C20 111.2(3)
C1 C19 H19A 109.4
C20 C19 H19A 109.4
C1 C19 H19B 109.4
C20 C19 H19B 109.4
H19A C19 H19B 108.0
C19 C20 C21 113.7(4)
C19 C20 H20A 108.8
C21 C20 H20A 108.8
C19 C20 H20B 108.8
C21 C20 H20B 108.8
H20A C20 H20B 107.7
C22 C21 C20 114.7(4)
C22 C21 H21A 108.6
C20 C21 H21A 108.6
C22 C21 H21B 108.6
C20 C21 H21B 108.6
H21A C21 H21B 107.6
C23 C24 H24A 109.5
C23 C24 H24B 109.5
H24A C24 H24B 109.5
C23 C24 H24C 109.5
H24A C24 H24C 109.5
H24B C24 H24C 109.5
C21 C22 C23 114.6(4)
C21 C22 H22A 108.6
C23 C22 H22A 108.6
C21 C22 H22B 108.6
C23 C22 H22B 108.6
H22A C22 H22B 107.6
C22 C23 C24 113.1(5)
C22 C23 H23A 109.0
C24 C23 H23A 109.0
C22 C23 H23B 109.0
C24 C23 H23B 109.0
H23A C23 H23B 107.8
O3 N1 O2 121.0(5)
O3 N1 O1 118.3(4)
O2 N1 O1 120.6(5)

loop_
_geom_bond_atom_site_label_1
_geom_bond_atom_site_label_2
_geom_bond_distance
C1 C5 1.451(6)
C1 C2 1.459(5)
C1 C19 1.525(6)
C2 C3 1.468(6)
C2 C11 1.523(6)
C3 C4 1.460(5)
C3 C12 1.523(5)
C4 C5 1.462(5)
C4 C13 1.532(6)
C5 C14 1.527(5)
C6 C10 1.462(5)
C6 C7 1.461(5)
C6 C15 1.521(6)
C7 C8 1.464(6)
C7 C16 1.526(5)
C8 C9 1.446(5)
C8 C17 1.531(6)
C9 C10 1.462(6)
C9 H9 0.9500
C10 C18 1.527(5)
C11 H11A 0.9800
C11 H11B 0.9800
C11 H11C 0.9800
C12 H12A 0.9800
C12 H12B 0.9800
C12 H12C 0.9800
C13 H13A 0.9800
C13 H13B 0.9800
C13 H13C 0.9800
C14 H14A 0.9800
C14 H14B 0.9800
C14 H14C 0.9800
C15 H15A 0.9800
C15 H15B 0.9800
C15 H15C 0.9800
C16 H16A 0.9800
C16 H16B 0.9800
C16 H16C 0.9800
C17 H17A 0.9800
C17 H17B 0.9800
C17 H17C 0.9800
C18 H18A 0.9800
C18 H18B 0.9800
C18 H18C 0.9800
C19 C20 1.556(5)
C19 H19A 0.9900
C19 H19B 0.9900
C20 C21 1.556(6)
C20 H20A 0.9900
C20 H20B 0.9900
C21 C22 1.532(6)
C21 H21A 0.9900
C21 H21B 0.9900
C24 C23 1.550(8)
C24 H24A 0.9800
C24 H24B 0.9800
C24 H24C 0.9800
C22 C23 1.533(6)
C22 H22A 0.9900
C22 H22B 0.9900
C23 H23A 0.9900
C23 H23B 0.9900
N1 O3 1.250(5)
N1 O2 1.254(5)
N1 O1 1.266(5)
